data_4515192
loop_
_publ_author_name
'Stephens, Alexander J.'
'Scopelliti, Rosario'
'Tirani, Farzaneh Fadaei'
'Solari, Euro'
'Severin, Kay'

_publ_section_title
;
 Crystalline Polymers Based on Dative Boron--Nitrogen Bonds and the Quest
 for Porosity
;
_journal_issue 1
_journal_name_full 'ACS Materials Letters'
_journal_page_first 3
_journal_paper_doi 10.1021/acsmaterialslett.9b00054
_journal_volume 1
_journal_year 2019
_chemical_absolute_configuration rmad
_chemical_formula_moiety 'C69 H48 B4 N4 O8, 2(C6 H4 Cl2)'
_chemical_formula_sum 'C81 H56 B4 Cl4 N4 O8'
_chemical_formula_weight 1398.33
_space_group_crystal_system orthorhombic
_space_group_IT_number 33
_space_group_name_Hall 'P 2c -2n'
_space_group_name_H-M_alt 'P n a 21'
_symmetry_space_group_name_Hall 'P 2c -2n'
_symmetry_space_group_name_H-M 'P n a 21'
_atom_sites_solution_hydrogens geom
_atom_sites_solution_primary dual
_atom_sites_solution_secondary difmap
_audit_creation_method SHELXL-2018/3
_cell_angle_alpha 90
_cell_angle_beta 90
_cell_angle_gamma 90
_cell_formula_units_Z 4
_cell_length_a 14.50238(13)
_cell_length_b 21.17437(16)
_cell_length_c 21.92873(17)
_cell_measurement_reflns_used 24254
_cell_measurement_temperature 140.00(10)
_cell_measurement_theta_max 75.0150
_cell_measurement_theta_min 3.6200
_cell_volume 6733.85(9)
_computing_cell_refinement 'CrysAlisPro 1.171.38.46 (Rigaku OD, 2015)'
_computing_data_collection 'CrysAlisPro 1.171.38.46 (Rigaku OD, 2015)'
_computing_data_reduction 'CrysAlisPro 1.171.38.46 (Rigaku OD, 2015)'
_computing_molecular_graphics 'Mercury 3.10.3 (CCDC, 2018)'
_computing_publication_material 'CIFTab (Sheldrick, 2015)'
_computing_structure_refinement 'SHELXL-2018/3 (Sheldrick, 2018)'
_computing_structure_solution 'SHELXT (Sheldrick, 2015)'
_diffrn_ambient_environment N~2~
_diffrn_ambient_temperature 140.00(10)
_diffrn_detector 'CCD plate'
_diffrn_detector_area_resol_mean 10.2665
_diffrn_detector_type Atlas
_diffrn_measured_fraction_theta_full 1.000
_diffrn_measured_fraction_theta_max 0.992
_diffrn_measurement_details
;
List of Runs (angles in degrees, time in seconds):

  # Type    Start    End  Width  t~exp~   \w     \q     \k     \f   Frames
--------------------------------------------------------------------------
  1  \w    -70.00  30.00   1.00    7.50    --  -43.01  57.00 -60.00  100
  2  \w      6.00  80.00   1.00    7.50    --   43.01 -99.00  90.00   74
  3  \w     23.00  66.00   1.00    7.50    --   43.01-125.00  30.00   43
  4  \w     33.00 113.00   1.00   30.00    --  109.26-111.00  90.00   80
  5  \w     96.00 130.00   1.00   30.00    --  109.26-144.00  68.00   34
  6  \w     63.00 110.00   1.00   30.00    --  109.26-111.00-120.00   47
  7  \w     96.00 129.00   1.00   30.00    --  109.26 -77.00-180.00   33
  8  \w    131.00 176.00   1.00   30.00    --  109.26  30.00 -90.00   45
  9  \w     94.00 163.00   1.00   30.00    --  109.26  30.00-120.00   69
 10  \w     62.00 150.00   1.00   30.00    --  109.26 178.00 -90.00   88
 11  \w    112.00 139.00   1.00   30.00    --  109.26 178.00-120.00   27
 12  \w     70.00  96.00   1.00   30.00    --  109.26 178.00-120.00   26
 13  \w     32.00 160.00   1.00   30.00    --  109.26 -15.00-120.00  128
 14  \w     47.00 124.00   1.00   30.00    --  109.26 -45.00  30.00   77
 15  \w     43.00 137.00   1.00   30.00    --  109.26 -61.00 -90.00   94
 16  \w     39.00 135.00   1.00   30.00    --  109.26 -45.00 150.00   96
 17  \w   -108.00 -18.00   1.00    7.50    --  -43.01 -57.00 150.00   90
 18  \w   -114.00 -88.00   1.00    7.50    --  -43.01 -99.00-150.00   26
 19  \w   -118.00 -80.00   1.00    7.50    --  -43.01 -99.00 -90.00   38
;
_diffrn_measurement_device 'four-circle diffractometer'
_diffrn_measurement_device_type 'SuperNova, Dual, Cu at zero, Atlas'
_diffrn_measurement_method '\w scans'
_diffrn_radiation_monochromator mirror
_diffrn_radiation_probe x-ray
_diffrn_radiation_type 'Cu K\a'
_diffrn_radiation_wavelength 1.54184
_diffrn_reflns_av_unetI/netI 0.0204
_diffrn_reflns_Laue_measured_fraction_full 1.000
_diffrn_reflns_Laue_measured_fraction_max 0.992
_diffrn_reflns_limit_h_max 18
_diffrn_reflns_limit_h_min -17
_diffrn_reflns_limit_k_max 26
_diffrn_reflns_limit_k_min -16
_diffrn_reflns_limit_l_max 27
_diffrn_reflns_limit_l_min -27
_diffrn_reflns_number 23040
_diffrn_reflns_point_group_measured_fraction_full 0.988
_diffrn_reflns_point_group_measured_fraction_max 0.966
_diffrn_reflns_theta_full 67.684
_diffrn_reflns_theta_max 75.436
_diffrn_reflns_theta_min 3.694
_diffrn_source 'micro-focus sealed X-ray tube'
_diffrn_source_type 'SuperNova (Cu) X-ray Source'
_exptl_absorpt_coefficient_mu 2.113
_exptl_absorpt_correction_T_max 1.000
_exptl_absorpt_correction_T_min 0.189
_exptl_absorpt_correction_type gaussian
_exptl_absorpt_process_details
;
CrysAlisPro 1.171.38.46 (Rigaku Oxford Diffraction, 2015)
Numerical absorption correction based on gaussian integration over
a multifaceted crystal model.
Empirical absorption correction using spherical harmonics,
 implemented in SCALE3 ABSPACK scaling algorithm.
;
_exptl_crystal_colour 'clear intense orange'
_exptl_crystal_density_diffrn 1.379
_exptl_crystal_description prism
_exptl_crystal_F_000 2888
_exptl_crystal_size_max 0.518
_exptl_crystal_size_mid 0.449
_exptl_crystal_size_min 0.356
_refine_diff_density_max 0.496
_refine_diff_density_min -0.276
_refine_diff_density_rms 0.068
_refine_ls_abs_structure_details
;
 Flack x determined using 5068 quotients [(I+)-(I-)]/[(I+)+(I-)]
 (Parsons, Flack and Wagner, Acta Cryst. B69 (2013) 249-259).
;
_refine_ls_abs_structure_Flack 0.341(14)
_refine_ls_extinction_method none
_refine_ls_goodness_of_fit_ref 1.057
_refine_ls_hydrogen_treatment constr
_refine_ls_matrix_type full
_refine_ls_number_parameters 1051
_refine_ls_number_reflns 23040
_refine_ls_number_restraints 778
_refine_ls_restrained_S_all 1.071
_refine_ls_R_factor_all 0.0740
_refine_ls_R_factor_gt 0.0666
_refine_ls_shift/su_max 0.000
_refine_ls_shift/su_mean 0.000
_refine_ls_structure_factor_coef Fsqd
_refine_ls_weighting_details 'w=1/[\s^2^(Fo^2^)+(0.1290P)^2^+1.3654P] where P=(Fo^2^+2Fc^2^)/3'
_refine_ls_weighting_scheme calc
_refine_ls_wR_factor_gt 0.1891
_refine_ls_wR_factor_ref 0.1987
_reflns_Friedel_coverage 0.896
_reflns_Friedel_fraction_full 0.975
_reflns_Friedel_fraction_max 0.939
_reflns_number_gt 19830
_reflns_number_total 23040
_reflns_threshold_expression 'I > 2\s(I)'
_cod_data_source_file tz9b00054_si_001.cif
_cod_data_source_block ajs-c-001o
_cod_database_code 4515192
_shelx_shelxl_version_number 2018/3
_shelx_space_group_comment
;
The symmetry employed for this shelxl refinement is uniquely defined
by the following loop, which should always be used as a source of
symmetry information in preference to the above space-group names.
They are only intended as comments.
;
_shelx_estimated_absorpt_t_min 0.407
_shelx_estimated_absorpt_t_max 0.520

loop_
_space_group_symop_operation_xyz
'x, y, z'
'-x, -y, z+1/2'
'x+1/2, -y+1/2, z'
'-x+1/2, y+1/2, z+1/2'

loop_
_atom_site_label
_atom_site_type_symbol
_atom_site_fract_x
_atom_site_fract_y
_atom_site_fract_z
_atom_site_U_iso_or_equiv
_atom_site_adp_type
_atom_site_occupancy
_atom_site_site_symmetry_order
_atom_site_calc_flag
_atom_site_refinement_flags_posn
_atom_site_refinement_flags_adp
_atom_site_refinement_flags_occupancy
_atom_site_disorder_assembly
_atom_site_disorder_group
Cl1 Cl 1.4930(2) 1.5326(2) 1.30061(16) 0.0848(12) Uani 0.705(11) 1 d D U P A 1
Cl2 Cl 1.4959(3) 1.3839(2) 1.2976(2) 0.114(2) Uani 0.705(11) 1 d D U P A 1
C65 C 1.5174(5) 1.4264(3) 1.2320(4) 0.064(3) Uani 0.705(11) 1 d DG U P A 1
C69 C 1.5334(5) 1.3951(3) 1.1773(5) 0.075(3) Uani 0.705(11) 1 d G U P A 1
H69 H 1.534702 1.350212 1.176368 0.090 Uiso 0.705(11) 1 calc R U P A 1
C67 C 1.5476(6) 1.4293(4) 1.1241(4) 0.083(3) Uani 0.705(11) 1 d G U P A 1
H67 H 1.558569 1.407863 1.086709 0.100 Uiso 0.705(11) 1 calc R U P A 1
C64 C 1.5457(7) 1.4949(4) 1.1255(3) 0.080(3) Uani 0.705(11) 1 d G U P A 1
H64 H 1.555419 1.518326 1.089067 0.096 Uiso 0.705(11) 1 calc R U P A 1
C68 C 1.5297(7) 1.5263(3) 1.1801(4) 0.067(3) Uani 0.705(11) 1 d G U P A 1
H68 H 1.528404 1.571138 1.181083 0.080 Uiso 0.705(11) 1 calc R U P A 1
C66 C 1.5155(5) 1.4920(3) 1.2334(3) 0.061(2) Uani 0.705(11) 1 d DG U P A 1
Cl3 Cl 1.5255(4) 2.0378(2) 1.1836(3) 0.0703(15) Uani 0.492(14) 1 d D U P B 1
Cl4 Cl 1.5249(3) 1.8882(2) 1.1821(2) 0.0640(14) Uani 0.492(14) 1 d D U P B 1
C78 C 1.5142(9) 1.9295(5) 1.2477(4) 0.061(3) Uani 0.492(14) 1 d DG U P B 1
C76 C 1.5129(10) 1.9951(5) 1.2502(5) 0.057(3) Uani 0.492(14) 1 d DG U P B 1
C77 C 1.5031(9) 2.0256(4) 1.3059(6) 0.073(4) Uani 0.492(14) 1 d G U P B 1
H77 H 1.502225 2.070467 1.307562 0.087 Uiso 0.492(14) 1 calc R U P B 1
C81 C 1.4947(9) 1.9906(5) 1.3592(5) 0.076(4) Uani 0.492(14) 1 d G U P B 1
H81 H 1.487985 2.011446 1.397285 0.091 Uiso 0.492(14) 1 calc R U P B 1
C80 C 1.4960(9) 1.9250(5) 1.3567(4) 0.068(4) Uani 0.492(14) 1 d G U P B 1
H80 H 1.490211 1.901028 1.393172 0.082 Uiso 0.492(14) 1 calc R U P B 1
C79 C 1.5058(9) 1.8945(4) 1.3010(5) 0.066(4) Uani 0.492(14) 1 d G U P B 1
H79 H 1.506676 1.849630 1.299336 0.079 Uiso 0.492(14) 1 calc R U P B 1
O1 O 1.7496(3) 1.51274(18) 1.5186(2) 0.0584(10) Uani 1 1 d . . . . .
O2 O 1.6098(3) 1.45854(19) 1.4950(2) 0.0651(11) Uani 1 1 d . . . . .
O3 O 1.2574(3) 1.7768(2) 1.22154(18) 0.0587(10) Uani 1 1 d . . . . .
O4 O 1.1256(3) 1.75813(17) 1.28116(16) 0.0502(8) Uani 1 1 d . . . . .
O5 O 1.1297(3) 1.74306(17) 1.73369(17) 0.0514(8) Uani 1 1 d . . . . .
O6 O 1.2616(3) 1.7259(2) 1.79302(18) 0.0674(12) Uani 1 1 d . U . . .
O7 O 1.7603(3) 1.98918(17) 1.4942(2) 0.0591(10) Uani 1 1 d D . . . .
O8 O 1.6416(11) 2.0563(6) 1.4992(6) 0.047(3) Uani 0.49(2) 1 d D U P C 1
N1 N 1.6921(3) 1.51124(19) 1.4111(2) 0.0479(10) Uani 1 1 d . . . . .
N2 N 1.8105(3) 1.49623(19) 1.0983(2) 0.0474(9) Uani 1 1 d . . . . .
N3 N 1.2368(3) 1.6684(2) 1.27044(19) 0.0481(9) Uani 1 1 d . . . . .
N4 N 1.2674(3) 1.3358(2) 1.2491(2) 0.0463(9) Uani 1 1 d . . . . .
C1 C 1.4451(3) 1.7561(3) 1.5058(3) 0.0481(10) Uani 1 1 d . . . . .
C2 C 1.5019(3) 1.6942(3) 1.5025(3) 0.0492(12) Uani 1 1 d . . . . .
C3 C 1.5844(3) 1.6854(2) 1.5349(2) 0.0423(10) Uani 1 1 d . . . . .
H3 H 1.606815 1.718123 1.560454 0.051 Uiso 1 1 calc R U . . .
C4 C 1.6336(4) 1.6293(2) 1.5299(2) 0.0450(10) Uani 1 1 d . . . . .
H4 H 1.689581 1.624889 1.551957 0.054 Uiso 1 1 calc R U . . .
C5 C 1.6036(4) 1.5797(3) 1.4939(3) 0.0558(13) Uani 1 1 d . . . . .
C6 C 1.5199(4) 1.5897(3) 1.4617(4) 0.075(2) Uani 1 1 d . . . . .
H6 H 1.497856 1.557248 1.435576 0.090 Uiso 1 1 calc R U . . .
C7 C 1.4692(4) 1.6446(3) 1.4667(4) 0.081(2) Uani 1 1 d . . . . .
H7 H 1.412146 1.648658 1.445758 0.097 Uiso 1 1 calc R U . . .
C8 C 1.7563(5) 1.4491(3) 1.5324(3) 0.0656(16) Uani 1 1 d . . . . .
C9 C 1.8301(6) 1.4191(3) 1.5569(3) 0.0766(18) Uani 1 1 d . . . . .
H9 H 1.885536 1.440541 1.567152 0.092 Uiso 1 1 calc R U . . .
C10 C 1.8183(7) 1.3516(4) 1.5664(3) 0.082(2) Uani 1 1 d . . . . .
H10 H 1.867183 1.327147 1.582882 0.098 Uiso 1 1 calc R U . . .
C11 C 1.7365(8) 1.3236(4) 1.5515(4) 0.088(2) Uani 1 1 d . . . . .
H11 H 1.730791 1.279438 1.558142 0.105 Uiso 1 1 calc R U . . .
C12 C 1.6631(6) 1.3546(3) 1.5281(3) 0.0752(19) Uani 1 1 d . . . . .
H12 H 1.607628 1.332984 1.518234 0.090 Uiso 1 1 calc R U . . .
C13 C 1.6721(5) 1.4198(3) 1.5188(3) 0.0660(16) Uani 1 1 d . . . . .
C14 C 1.7251(5) 1.5609(3) 1.3824(4) 0.074(2) Uani 1 1 d . . . . .
H14 H 1.731672 1.599224 1.404495 0.089 Uiso 1 1 calc R U . . .
C15 C 1.7507(5) 1.5599(3) 1.3218(4) 0.073(2) Uani 1 1 d . . . . .
H15 H 1.773351 1.597205 1.303035 0.088 Uiso 1 1 calc R U . . .
C16 C 1.7435(3) 1.5045(2) 1.2881(3) 0.0455(11) Uani 1 1 d . . . . .
C17 C 1.7111(4) 1.4527(2) 1.3192(3) 0.0540(12) Uani 1 1 d . . . . .
H17 H 1.707013 1.413200 1.298873 0.065 Uiso 1 1 calc R U . . .
C18 C 1.6845(4) 1.4571(3) 1.3792(3) 0.0541(12) Uani 1 1 d . . . . .
H18 H 1.659911 1.420756 1.398832 0.065 Uiso 1 1 calc R U . . .
C19 C 1.7674(3) 1.5018(2) 1.2226(3) 0.0474(11) Uani 1 1 d . . . . .
C20 C 1.7952(4) 1.5551(2) 1.1899(3) 0.0503(12) Uani 1 1 d . . . . .
H20 H 1.798870 1.594847 1.209805 0.060 Uiso 1 1 calc R U . . .
C21 C 1.8174(4) 1.5503(2) 1.1289(3) 0.0507(11) Uani 1 1 d . . . . .
H21 H 1.838389 1.586886 1.108064 0.061 Uiso 1 1 calc R U . . .
C22 C 1.7827(5) 1.4453(3) 1.1280(3) 0.0668(17) Uani 1 1 d . . . . .
H22 H 1.775555 1.407034 1.105977 0.080 Uiso 1 1 calc R U . . .
C23 C 1.7636(5) 1.4454(3) 1.1900(3) 0.0664(17) Uani 1 1 d . . . . .
H23 H 1.747960 1.407166 1.210177 0.080 Uiso 1 1 calc R U . . .
C24 C 1.3854(3) 1.7630(3) 1.4477(2) 0.0491(11) Uani 1 1 d . . . . .
C25 C 1.4273(4) 1.7561(4) 1.3900(3) 0.080(2) Uani 1 1 d . . . . .
H25 H 1.492492 1.753108 1.387390 0.096 Uiso 1 1 calc R U . . .
C26 C 1.3758(5) 1.7537(5) 1.3377(3) 0.093(3) Uani 1 1 d . . . . .
H26 H 1.405785 1.745372 1.300068 0.112 Uiso 1 1 calc R U . . .
C27 C 1.2821(4) 1.7630(3) 1.3382(2) 0.0518(12) Uani 1 1 d . . . . .
C28 C 1.2443(3) 1.7797(2) 1.3937(2) 0.0408(9) Uani 1 1 d . . . . .
H28 H 1.181117 1.791514 1.395158 0.049 Uiso 1 1 calc R U . . .
C29 C 1.2954(3) 1.77988(19) 1.4477(2) 0.0388(9) Uani 1 1 d . . . . .
H29 H 1.266609 1.791997 1.484829 0.047 Uiso 1 1 calc R U . . .
C30 C 1.1803(4) 1.7891(2) 1.1888(3) 0.0527(12) Uani 1 1 d . . . . .
C31 C 1.1736(6) 1.8113(3) 1.1298(3) 0.0655(16) Uani 1 1 d . . . . .
H31 H 1.227115 1.820857 1.106626 0.079 Uiso 1 1 calc R U . . .
C32 C 1.0847(7) 1.8193(4) 1.1051(3) 0.084(2) Uani 1 1 d . . . . .
H32 H 1.078139 1.834584 1.064662 0.101 Uiso 1 1 calc R U . . .
C33 C 1.0082(7) 1.8053(5) 1.1383(4) 0.099(3) Uani 1 1 d . . . . .
H33 H 0.949045 1.809401 1.120147 0.119 Uiso 1 1 calc R U . . .
C34 C 1.0154(6) 1.7851(5) 1.1991(3) 0.085(2) Uani 1 1 d . . . . .
H34 H 0.961941 1.776840 1.222875 0.102 Uiso 1 1 calc R U . . .
C35 C 1.1026(4) 1.7775(3) 1.2233(2) 0.0555(13) Uani 1 1 d D . . . .
C36 C 1.2620(4) 1.6404(3) 1.2182(3) 0.0561(13) Uani 1 1 d . . . . .
H36 H 1.275099 1.665797 1.183604 0.067 Uiso 1 1 calc R U . . .
C37 C 1.2693(5) 1.5759(3) 1.2136(3) 0.0623(15) Uani 1 1 d . . . . .
H37 H 1.287692 1.557753 1.175843 0.075 Uiso 1 1 calc R U . . .
C38 C 1.2507(4) 1.5368(3) 1.2624(2) 0.0498(11) Uani 1 1 d . . . . .
C39 C 1.2259(6) 1.5673(3) 1.3167(3) 0.0744(19) Uani 1 1 d . . . . .
H39 H 1.213675 1.543175 1.352300 0.089 Uiso 1 1 calc R U . . .
C40 C 1.2194(6) 1.6305(3) 1.3186(3) 0.0709(18) Uani 1 1 d . . . . .
H40 H 1.201567 1.649709 1.355921 0.085 Uiso 1 1 calc R U . . .
C41 C 1.2574(4) 1.4667(3) 1.2585(2) 0.0510(12) Uani 1 1 d . . . . .
C42 C 1.2921(4) 1.4374(3) 1.2064(3) 0.0590(13) Uani 1 1 d . . . . .
H42 H 1.312766 1.462288 1.173054 0.071 Uiso 1 1 calc R U . . .
C43 C 1.2966(4) 1.3727(3) 1.2034(3) 0.0598(14) Uani 1 1 d . . . . .
H43 H 1.321148 1.353482 1.167733 0.072 Uiso 1 1 calc R U . . .
C44 C 1.2355(4) 1.3632(3) 1.2992(2) 0.0533(12) Uani 1 1 d . . . . .
H44 H 1.215091 1.337108 1.331780 0.064 Uiso 1 1 calc R U . . .
C45 C 1.2306(4) 1.4277(3) 1.3063(2) 0.0558(13) Uani 1 1 d . . . . .
H45 H 1.209147 1.445422 1.343435 0.067 Uiso 1 1 calc R U . . .
C46 C 1.3910(3) 1.7500(3) 1.5657(2) 0.0500(12) Uani 1 1 d . . . . .
C47 C 1.3069(3) 1.7194(2) 1.5707(2) 0.0401(10) Uani 1 1 d . . . . .
H47 H 1.283057 1.698000 1.536103 0.048 Uiso 1 1 calc R U . . .
C48 C 1.2558(4) 1.7188(2) 1.6248(2) 0.0443(10) Uani 1 1 d . . . . .
H48 H 1.197702 1.698070 1.625789 0.053 Uiso 1 1 calc R U . . .
C49 C 1.2887(4) 1.7481(3) 1.6771(3) 0.0576(14) Uani 1 1 d . . . . .
C50 C 1.3760(4) 1.7759(5) 1.6719(3) 0.094(3) Uani 1 1 d . . . . .
H50 H 1.402428 1.793981 1.707488 0.113 Uiso 1 1 calc R U . . .
C51 C 1.4263(4) 1.7787(5) 1.6181(3) 0.085(3) Uani 1 1 d . . . . .
H51 H 1.484071 1.799901 1.616946 0.102 Uiso 1 1 calc R U . . .
C52 C 1.1848(6) 1.7094(2) 1.8246(3) 0.0637(16) Uani 1 1 d . U . . .
C53 C 1.1070(5) 1.7213(3) 1.7904(3) 0.0641(16) Uani 1 1 d . U . . .
C54 C 1.0197(7) 1.7124(5) 1.8144(4) 0.097(3) Uani 1 1 d . U . . .
H54 H 0.965019 1.723209 1.792892 0.116 Uiso 1 1 calc R U . . .
C55 C 1.0186(11) 1.6862(6) 1.8724(5) 0.139(5) Uani 1 1 d . U . . .
H55 H 0.960071 1.677791 1.890082 0.167 Uiso 1 1 calc R U . . .
C56 C 1.0946(11) 1.6715(5) 1.9062(4) 0.130(5) Uani 1 1 d . U . . .
H56 H 1.088441 1.653602 1.945723 0.156 Uiso 1 1 calc R U . . .
C57 C 1.1779(9) 1.6829(3) 1.8827(4) 0.093(3) Uani 1 1 d . U . . .
H57 H 1.231970 1.673077 1.905310 0.112 Uiso 1 1 calc R U . . .
C58 C 1.5042(3) 1.8170(2) 1.5064(3) 0.0516(12) Uani 1 1 d . . . . .
C59 C 1.4643(4) 1.8754(3) 1.5235(4) 0.073(2) Uani 1 1 d . . . . .
H59 H 1.400624 1.876640 1.533512 0.087 Uiso 1 1 calc R U . . .
C60 C 1.5147(4) 1.9303(3) 1.5261(4) 0.0717(19) Uani 1 1 d . . . . .
H60 H 1.485302 1.968500 1.538011 0.086 Uiso 1 1 calc R U . . .
C61 C 1.6076(4) 1.9309(2) 1.5117(3) 0.0556(13) Uani 1 1 d . . . . .
C62 C 1.6430(3) 1.8756(2) 1.4871(2) 0.0428(10) Uani 1 1 d . . . . .
H62 H 1.703843 1.875804 1.471036 0.051 Uiso 1 1 calc R U . . .
C63 C 1.5923(3) 1.8201(2) 1.4851(2) 0.0405(9) Uani 1 1 d . . . . .
H63 H 1.619802 1.783200 1.468462 0.049 Uiso 1 1 calc R U . . .
C71 C 1.7926(10) 2.0458(5) 1.4787(7) 0.055(4) Uani 0.49(2) 1 d DG U P C 1
C70 C 1.8783(10) 2.0679(5) 1.4599(6) 0.061(4) Uani 0.49(2) 1 d G U P C 1
H70 H 1.929127 2.039694 1.457330 0.073 Uiso 0.49(2) 1 calc R U P C 1
C73 C 1.8896(11) 2.1311(6) 1.4447(5) 0.074(5) Uani 0.49(2) 1 d G U P C 1
H73 H 1.948122 2.146210 1.431828 0.089 Uiso 0.49(2) 1 calc R U P C 1
C75 C 1.8152(13) 2.1724(5) 1.4484(6) 0.079(6) Uani 0.49(2) 1 d G U P C 1
H75 H 1.822922 2.215618 1.438087 0.095 Uiso 0.49(2) 1 calc R U P C 1
C74 C 1.7296(11) 2.1503(5) 1.4673(6) 0.070(4) Uani 0.49(2) 1 d G U P C 1
H74 H 1.678725 2.178510 1.469847 0.084 Uiso 0.49(2) 1 calc R U P C 1
C72 C 1.7183(9) 2.0871(6) 1.4825(6) 0.052(3) Uani 0.49(2) 1 d DG U P C 1
B1 B 1.6616(5) 1.5170(3) 1.4847(3) 0.0561(14) Uani 1 1 d . . . . .
B2 B 1.2247(5) 1.7474(3) 1.2785(3) 0.0500(13) Uani 1 1 d D . . . .
B3 B 1.2274(5) 1.7566(3) 1.7375(3) 0.0520(14) Uani 1 1 d . . . . .
B4 B 1.6691(5) 1.9915(3) 1.5224(4) 0.0593(16) Uani 1 1 d D . . . .
C78A C 1.4958(11) 1.9377(9) 1.2677(7) 0.090(5) Uani 0.508(14) 1 d DG U P B 2
C76A C 1.4939(12) 2.0033(9) 1.2686(7) 0.093(6) Uani 0.508(14) 1 d DG U P B 2
C77A C 1.4762(11) 2.0352(7) 1.3228(9) 0.092(5) Uani 0.508(14) 1 d G U P B 2
H77A H 1.474915 2.080015 1.323371 0.110 Uiso 0.508(14) 1 calc R U P B 2
C81A C 1.4604(11) 2.0014(9) 1.3761(7) 0.108(6) Uani 0.508(14) 1 d G U P B 2
H81A H 1.448272 2.023123 1.413139 0.129 Uiso 0.508(14) 1 calc R U P B 2
C80A C 1.4623(12) 1.9357(9) 1.3752(8) 0.112(6) Uani 0.508(14) 1 d G U P B 2
H80A H 1.451475 1.912644 1.411694 0.135 Uiso 0.508(14) 1 calc R U P B 2
C79A C 1.4800(12) 1.9039(7) 1.3211(9) 0.102(6) Uani 0.508(14) 1 d G U P B 2
H79A H 1.481322 1.859058 1.320480 0.123 Uiso 0.508(14) 1 calc R U P B 2
Cl4A Cl 1.5192(6) 1.8968(5) 1.2048(6) 0.174(5) Uani 0.508(14) 1 d D U P B 2
Cl3A Cl 1.5145(7) 2.0444(6) 1.2060(6) 0.155(5) Uani 0.508(14) 1 d D U P B 2
Cl1A Cl 1.4816(10) 1.5607(13) 1.3121(9) 0.213(10) Uani 0.295(11) 1 d D U P A 2
C66A C 1.4995(17) 1.5109(12) 1.2508(10) 0.084(7) Uani 0.295(11) 1 d DG U P A 2
C65A C 1.5003(16) 1.4456(13) 1.2578(8) 0.092(7) Uani 0.295(11) 1 d DG U P A 2
C69A C 1.5127(16) 1.4069(9) 1.2073(11) 0.079(6) Uani 0.295(11) 1 d G U P A 2
H69A H 1.513265 1.362329 1.212013 0.095 Uiso 0.295(11) 1 calc R U P A 2
C67A C 1.5244(18) 1.4335(11) 1.1498(9) 0.092(6) Uani 0.295(11) 1 d G U P A 2
H67A H 1.532871 1.406987 1.115270 0.110 Uiso 0.295(11) 1 calc R U P A 2
C64A C 1.524(2) 1.4987(12) 1.1429(9) 0.084(7) Uani 0.295(11) 1 d G U P A 2
H64A H 1.531566 1.516829 1.103580 0.101 Uiso 0.295(11) 1 calc R U P A 2
C68A C 1.511(2) 1.5374(9) 1.1934(13) 0.094(8) Uani 0.295(11) 1 d G U P A 2
H68A H 1.510658 1.582013 1.188633 0.112 Uiso 0.295(11) 1 calc R U P A 2
Cl2A Cl 1.4745(8) 1.4153(15) 1.3277(8) 0.227(10) Uani 0.295(11) 1 d D U P A 2
C0AA C 1.7622(11) 2.0525(4) 1.4786(8) 0.062(4) Uani 0.51(2) 1 d DG U P C 2
C1AA C 1.8393(11) 2.0828(5) 1.4550(7) 0.075(4) Uani 0.51(2) 1 d G U P C 2
H1AA H 1.893945 2.059503 1.446949 0.090 Uiso 0.51(2) 1 calc R U P C 2
C2AA C 1.8365(14) 2.1473(5) 1.4431(6) 0.077(5) Uani 0.51(2) 1 d G U P C 2
H2AA H 1.889197 2.168000 1.426916 0.092 Uiso 0.51(2) 1 calc R U P C 2
C3AA C 1.7566(16) 2.1814(4) 1.4548(6) 0.080(5) Uani 0.51(2) 1 d G U P C 2
H3AA H 1.754631 2.225436 1.446694 0.097 Uiso 0.51(2) 1 calc R U P C 2
C4AA C 1.6794(13) 2.1511(6) 1.4785(7) 0.078(5) Uani 0.51(2) 1 d G U P C 2
H4AA H 1.624814 2.174375 1.486507 0.094 Uiso 0.51(2) 1 calc R U P C 2
C5AA C 1.6823(10) 2.0866(6) 1.4904(8) 0.066(4) Uani 0.51(2) 1 d DG U P C 2
O0AA O 1.6154(11) 2.0483(8) 1.5149(9) 0.064(4) Uani 0.51(2) 1 d D U P C 2

loop_
_atom_site_aniso_label
_atom_site_aniso_U_11
_atom_site_aniso_U_22
_atom_site_aniso_U_33
_atom_site_aniso_U_23
_atom_site_aniso_U_13
_atom_site_aniso_U_12
Cl1 0.0545(12) 0.132(3) 0.0683(18) -0.0370(17) -0.0122(11) 0.0112(14)
Cl2 0.101(3) 0.133(3) 0.109(3) 0.054(2) -0.044(2) -0.067(2)
C65 0.056(5) 0.076(6) 0.060(7) -0.008(5) -0.018(5) -0.019(4)
C69 0.062(5) 0.071(5) 0.091(8) -0.031(6) -0.029(5) 0.004(4)
C67 0.066(6) 0.123(8) 0.061(6) -0.032(6) -0.003(5) 0.000(6)
C64 0.074(7) 0.115(8) 0.051(6) -0.005(5) -0.001(5) -0.001(6)
C68 0.060(5) 0.078(5) 0.062(6) -0.016(5) -0.011(5) 0.013(4)
C66 0.045(4) 0.079(6) 0.058(5) -0.030(4) -0.010(4) 0.001(4)
Cl3 0.066(2) 0.071(2) 0.074(3) 0.0291(18) -0.005(2) -0.0050(14)
Cl4 0.0568(18) 0.071(2) 0.064(2) -0.0095(18) 0.0026(16) 0.0174(15)
C78 0.048(6) 0.076(7) 0.058(8) 0.004(6) -0.001(5) 0.008(5)
C76 0.046(6) 0.071(7) 0.056(8) 0.010(6) -0.013(6) 0.008(5)
C77 0.049(8) 0.075(8) 0.095(11) -0.035(8) -0.005(7) -0.006(6)
C81 0.068(9) 0.101(10) 0.058(8) -0.020(7) -0.009(6) -0.003(7)
C80 0.077(9) 0.079(8) 0.050(7) 0.000(6) -0.007(6) 0.005(7)
C79 0.052(7) 0.087(8) 0.058(8) 0.002(6) -0.007(6) -0.003(6)
O1 0.072(2) 0.0451(18) 0.059(2) 0.0012(16) 0.0038(18) 0.0084(16)
O2 0.066(2) 0.056(2) 0.073(3) -0.010(2) 0.020(2) -0.0064(18)
O3 0.066(2) 0.072(2) 0.0381(19) -0.0069(17) 0.0124(17) -0.0226(19)
O4 0.059(2) 0.058(2) 0.0337(18) 0.0064(15) 0.0035(14) 0.0028(15)
O5 0.059(2) 0.060(2) 0.0354(18) -0.0008(15) -0.0009(15) -0.0050(16)
O6 0.084(3) 0.080(3) 0.038(2) -0.0110(19) -0.0099(19) 0.038(2)
O7 0.072(2) 0.0441(18) 0.062(2) -0.0044(17) 0.0017(19) -0.0072(16)
O8 0.072(8) 0.029(4) 0.038(6) 0.001(4) -0.002(5) 0.007(4)
N1 0.045(2) 0.040(2) 0.058(3) -0.0125(18) 0.0057(18) 0.0076(16)
N2 0.042(2) 0.0386(19) 0.062(3) -0.0117(18) 0.0065(18) -0.0001(15)
N3 0.045(2) 0.068(3) 0.031(2) -0.0088(18) -0.0005(15) -0.0016(18)
N4 0.0408(19) 0.062(2) 0.036(2) -0.0091(18) -0.0007(16) 0.0000(17)
C1 0.0343(17) 0.066(3) 0.044(2) -0.026(2) 0.000(2) 0.001(2)
C2 0.034(2) 0.062(3) 0.052(3) -0.029(2) 0.0066(19) -0.0024(19)
C3 0.052(2) 0.040(2) 0.035(2) -0.0024(17) 0.0022(18) -0.0090(18)
C4 0.049(2) 0.050(2) 0.037(2) 0.0041(19) 0.0027(19) -0.0113(19)
C5 0.050(3) 0.059(3) 0.059(3) -0.023(2) 0.011(2) 0.000(2)
C6 0.059(3) 0.073(4) 0.092(5) -0.048(4) -0.017(3) 0.013(3)
C7 0.050(3) 0.080(4) 0.114(6) -0.061(4) -0.022(3) 0.017(3)
C8 0.097(5) 0.050(3) 0.050(3) 0.005(2) 0.014(3) 0.011(3)
C9 0.104(5) 0.065(4) 0.061(4) 0.006(3) 0.003(4) 0.012(4)
C10 0.125(7) 0.070(4) 0.050(4) 0.013(3) 0.006(4) 0.023(4)
C11 0.143(8) 0.065(4) 0.055(4) 0.008(3) 0.026(4) -0.001(5)
C12 0.109(5) 0.058(3) 0.058(4) 0.008(3) 0.028(4) -0.005(3)
C13 0.084(4) 0.063(3) 0.052(3) -0.001(3) 0.024(3) -0.017(3)
C14 0.101(5) 0.041(3) 0.081(5) -0.024(3) 0.036(4) -0.013(3)
C15 0.100(5) 0.044(3) 0.076(4) -0.016(3) 0.032(4) -0.011(3)
C16 0.044(2) 0.035(2) 0.058(3) -0.0068(19) -0.002(2) 0.0090(17)
C17 0.072(3) 0.041(2) 0.049(3) -0.008(2) -0.010(2) 0.005(2)
C18 0.064(3) 0.044(2) 0.055(3) -0.004(2) -0.006(2) -0.002(2)
C19 0.042(2) 0.037(2) 0.063(3) -0.012(2) 0.004(2) 0.0066(17)
C20 0.058(3) 0.034(2) 0.060(3) -0.009(2) -0.013(2) 0.0037(18)
C21 0.060(3) 0.035(2) 0.057(3) -0.006(2) -0.005(2) 0.0029(19)
C22 0.088(4) 0.042(3) 0.071(4) -0.021(3) 0.027(3) -0.004(3)
C23 0.086(4) 0.039(2) 0.074(4) -0.018(3) 0.034(3) -0.008(2)
C24 0.043(2) 0.072(3) 0.032(2) -0.018(2) 0.0051(18) -0.013(2)
C25 0.038(3) 0.152(7) 0.049(3) -0.037(4) 0.004(2) -0.008(3)
C26 0.051(3) 0.192(9) 0.036(3) -0.040(4) 0.013(2) -0.022(4)
C27 0.050(3) 0.073(3) 0.033(2) -0.011(2) -0.0002(19) -0.016(2)
C28 0.054(2) 0.0344(19) 0.034(2) -0.0003(16) 0.0029(18) -0.0008(17)
C29 0.053(2) 0.0321(19) 0.031(2) -0.0031(15) 0.0060(18) 0.0040(17)
C30 0.075(3) 0.043(2) 0.040(3) -0.003(2) 0.003(2) -0.002(2)
C31 0.103(5) 0.046(3) 0.047(3) -0.001(2) 0.019(3) -0.002(3)
C32 0.113(6) 0.086(5) 0.053(4) 0.027(3) 0.010(4) 0.027(4)
C33 0.105(6) 0.138(7) 0.054(4) 0.037(4) 0.002(4) 0.050(5)
C34 0.075(4) 0.130(6) 0.048(3) 0.030(4) 0.005(3) 0.034(4)
C35 0.074(3) 0.054(3) 0.038(3) 0.010(2) 0.010(2) 0.009(2)
C36 0.069(3) 0.067(3) 0.032(2) -0.002(2) -0.005(2) 0.013(3)
C37 0.078(4) 0.080(4) 0.029(2) -0.005(2) -0.002(2) 0.026(3)
C38 0.049(2) 0.064(3) 0.037(2) -0.005(2) -0.0030(19) 0.010(2)
C39 0.109(5) 0.071(4) 0.044(3) -0.010(3) 0.028(3) -0.008(3)
C40 0.102(5) 0.063(3) 0.047(3) -0.008(3) 0.029(3) -0.010(3)
C41 0.044(2) 0.073(3) 0.037(2) -0.009(2) -0.0025(18) 0.006(2)
C42 0.071(3) 0.059(3) 0.047(3) -0.008(2) 0.018(2) -0.002(3)
C43 0.067(3) 0.070(3) 0.043(3) -0.013(2) 0.019(2) -0.005(3)
C44 0.057(3) 0.075(3) 0.028(2) -0.003(2) -0.003(2) 0.015(2)
C45 0.068(3) 0.065(3) 0.034(2) -0.006(2) 0.000(2) 0.019(3)
C46 0.033(2) 0.073(3) 0.044(3) -0.023(2) -0.0047(19) 0.012(2)
C47 0.058(3) 0.0310(19) 0.032(2) -0.0069(15) -0.0065(18) 0.0063(17)
C48 0.057(3) 0.037(2) 0.039(2) -0.0027(18) 0.001(2) 0.0035(19)
C49 0.053(3) 0.086(4) 0.034(2) -0.014(2) -0.010(2) 0.018(3)
C50 0.047(3) 0.191(9) 0.046(3) -0.051(4) -0.004(2) 0.002(4)
C51 0.043(3) 0.164(7) 0.047(3) -0.049(4) -0.007(2) 0.000(4)
C52 0.114(5) 0.041(2) 0.036(3) -0.005(2) -0.001(3) 0.009(3)
C53 0.098(4) 0.059(3) 0.035(3) -0.001(2) 0.006(3) -0.023(3)
C54 0.103(6) 0.130(7) 0.057(4) 0.003(4) 0.006(4) -0.066(5)
C55 0.192(12) 0.167(10) 0.058(5) -0.002(6) 0.022(6) -0.115(9)
C56 0.236(13) 0.106(6) 0.048(4) 0.013(4) 0.013(6) -0.088(8)
C57 0.179(9) 0.051(3) 0.050(4) 0.001(3) -0.025(5) 0.008(4)
C58 0.038(2) 0.054(3) 0.062(3) -0.029(2) -0.006(2) 0.004(2)
C59 0.038(2) 0.070(3) 0.111(5) -0.054(4) 0.006(3) 0.002(2)
C60 0.052(3) 0.064(3) 0.100(5) -0.045(3) -0.004(3) 0.009(2)
C61 0.047(2) 0.050(3) 0.069(3) -0.026(2) -0.012(2) 0.007(2)
C62 0.047(2) 0.041(2) 0.041(2) 0.0004(18) -0.0066(19) 0.0076(18)
C63 0.045(2) 0.039(2) 0.037(2) -0.0069(17) -0.0003(18) 0.0127(17)
C71 0.080(10) 0.053(7) 0.033(5) -0.007(5) -0.001(6) -0.018(6)
C70 0.084(9) 0.060(7) 0.039(6) 0.001(5) 0.002(6) -0.031(6)
C73 0.120(12) 0.068(8) 0.033(5) 0.005(5) -0.019(7) -0.038(8)
C75 0.138(14) 0.052(9) 0.049(7) 0.012(6) -0.039(9) -0.021(10)
C74 0.112(11) 0.045(6) 0.053(7) 0.007(6) -0.033(8) -0.021(8)
C72 0.088(10) 0.043(6) 0.025(5) 0.007(4) -0.015(6) -0.015(6)
B1 0.054(3) 0.048(3) 0.066(4) -0.015(3) 0.012(3) -0.004(2)
B2 0.054(3) 0.066(4) 0.029(2) -0.008(2) 0.004(2) -0.013(3)
B3 0.058(3) 0.059(3) 0.039(3) -0.007(2) -0.002(2) 0.014(3)
B4 0.067(4) 0.043(3) 0.068(4) -0.014(3) -0.016(3) 0.004(3)
C78A 0.062(9) 0.124(11) 0.084(11) -0.005(10) -0.032(8) 0.024(8)
C76A 0.057(9) 0.132(12) 0.090(12) -0.019(11) -0.013(9) 0.004(9)
C77A 0.060(10) 0.117(11) 0.098(12) -0.033(10) -0.010(8) 0.006(8)
C81A 0.072(10) 0.138(13) 0.113(13) -0.028(11) 0.004(9) 0.000(10)
C80A 0.085(12) 0.146(14) 0.106(13) 0.001(12) -0.013(10) -0.002(11)
C79A 0.077(12) 0.128(12) 0.102(14) -0.006(11) -0.020(10) 0.013(9)
Cl4A 0.115(5) 0.240(10) 0.169(8) -0.126(8) -0.050(5) 0.097(6)
Cl3A 0.081(4) 0.283(12) 0.101(6) 0.026(6) -0.029(4) 0.006(5)
Cl1A 0.099(7) 0.35(2) 0.191(14) -0.201(15) -0.040(7) 0.045(10)
C66A 0.057(11) 0.118(14) 0.078(14) -0.043(13) -0.016(10) 0.018(11)
C65A 0.069(12) 0.139(17) 0.067(14) -0.022(14) -0.013(11) 0.001(13)
C69A 0.071(11) 0.100(13) 0.066(13) -0.040(11) -0.016(11) 0.001(11)
C67A 0.083(13) 0.124(14) 0.068(13) -0.031(13) -0.023(11) 0.012(12)
C64A 0.083(13) 0.112(13) 0.057(13) -0.010(12) 0.000(12) 0.014(12)
C68A 0.078(14) 0.117(14) 0.086(15) -0.025(13) -0.014(12) 0.030(12)
Cl2A 0.070(5) 0.49(3) 0.123(10) -0.028(17) -0.012(6) -0.045(11)
C0AA 0.091(11) 0.048(7) 0.049(7) -0.001(6) -0.011(7) -0.005(7)
C1AA 0.107(11) 0.073(8) 0.045(6) 0.004(6) -0.016(8) -0.023(8)
C2AA 0.132(12) 0.051(9) 0.047(7) 0.014(6) -0.019(8) -0.023(9)
C3AA 0.151(15) 0.043(6) 0.047(7) 0.004(5) -0.017(9) -0.006(9)
C4AA 0.127(14) 0.057(7) 0.050(7) -0.007(6) -0.032(9) 0.009(9)
C5AA 0.093(11) 0.046(7) 0.057(9) -0.005(7) -0.030(8) -0.001(7)
O0AA 0.067(8) 0.065(7) 0.060(9) -0.009(6) -0.016(6) 0.007(6)

loop_
_atom_type_symbol
_atom_type_description
_atom_type_scat_dispersion_real
_atom_type_scat_dispersion_imag
_atom_type_scat_source
C C 0.0181 0.0091 'International Tables Vol C Tables 4.2.6.8 and 6.1.1.4'
H H 0.0000 0.0000 'International Tables Vol C Tables 4.2.6.8 and 6.1.1.4'
B B 0.0090 0.0039 'International Tables Vol C Tables 4.2.6.8 and 6.1.1.4'
Cl Cl 0.3639 0.7018 'International Tables Vol C Tables 4.2.6.8 and 6.1.1.4'
N N 0.0311 0.0180 'International Tables Vol C Tables 4.2.6.8 and 6.1.1.4'
O O 0.0492 0.0322 'International Tables Vol C Tables 4.2.6.8 and 6.1.1.4'

loop_
_exptl_crystal_face_index_h
_exptl_crystal_face_index_k
_exptl_crystal_face_index_l
_exptl_crystal_face_perp_dist
-6 9 -5 0.2362
3 13 2 0.1846
8 -3 6 0.1934
4 -12 3 0.2492
-1 -14 0 0.2775
-9 -1 -6 0.2112
2 12 6 0.2201
1 12 -7 0.2378
-1 1 -14 0.1574
-1 -12 7 0.2601
-1 -8 11 0.2428
-9 -3 -1 0.2002
-6 11 0 0.2416
-6 10 5 0.2265
-9 -3 5 0.2055
9 1 -5 0.1399
-3 11 8 0.2245
-5 7 10 0.2405
-7 -2 10 0.2211
-6 -7 8 0.2230
3 -11 -8 0.2455
7 3 -10 0.1313
2 6 13 0.2451
0 -4 14 0.2369
-2 -11 -8 0.2929
6 1 11 0.2329
6 -3 11 0.2131
5 -7 10 0.2304
9 0 -4 0.1373
4 -12 -3 0.2501

loop_
_geom_angle_atom_site_label_1
_geom_angle_atom_site_label_2
_geom_angle_atom_site_label_3
_geom_angle
_geom_angle_site_symmetry_3
C69 C65 C66 120.0 .
C69 C65 Cl2 120.0(5) .
C66 C65 Cl2 120.0(5) .
C67 C69 C65 120.0 .
C67 C69 H69 120.0 .
C65 C69 H69 120.0 .
C69 C67 C64 120.0 .
C69 C67 H67 120.0 .
C64 C67 H67 120.0 .
C67 C64 C68 120.0 .
C67 C64 H64 120.0 .
C68 C64 H64 120.0 .
C66 C68 C64 120.0 .
C66 C68 H68 120.0 .
C64 C68 H68 120.0 .
C68 C66 C65 120.0 .
C68 C66 Cl1 118.9(5) .
C65 C66 Cl1 121.1(5) .
C76 C78 C79 120.0 .
C76 C78 Cl4 123.5(7) .
C79 C78 Cl4 116.5(7) .
C78 C76 C77 120.0 .
C78 C76 Cl3 119.3(7) .
C77 C76 Cl3 120.7(7) .
C81 C77 C76 120.0 .
C81 C77 H77 120.0 .
C76 C77 H77 120.0 .
C77 C81 C80 120.0 .
C77 C81 H81 120.0 .
C80 C81 H81 120.0 .
C79 C80 C81 120.0 .
C79 C80 H80 120.0 .
C81 C80 H80 120.0 .
C80 C79 C78 120.0 .
C80 C79 H79 120.0 .
C78 C79 H79 120.0 .
C8 O1 B1 103.3(5) .
C13 O2 B1 103.5(5) .
C30 O3 B2 105.4(4) .
C35 O4 B2 104.5(4) .
C53 O5 B3 104.5(5) .
C52 O6 B3 105.0(5) .
C71 O7 B4 113.4(8) .
C0AA O7 B4 95.2(8) .
C72 O8 B4 108.3(11) .
C14 N1 C18 117.6(5) .
C14 N1 B1 119.8(4) .
C18 N1 B1 122.6(5) .
C22 N2 C21 118.4(5) .
C22 N2 B4 119.3(4) 4_844
C21 N2 B4 122.3(5) 4_844
C36 N3 C40 117.2(5) .
C36 N3 B2 123.7(5) .
C40 N3 B2 119.1(4) .
C44 N4 C43 118.5(5) .
C44 N4 B3 124.8(5) 4_744
C43 N4 B3 116.7(4) 4_744
C46 C1 C24 115.2(3) .
C46 C1 C58 110.3(4) .
C24 C1 C58 103.8(5) .
C46 C1 C2 103.9(5) .
C24 C1 C2 109.8(4) .
C58 C1 C2 114.2(3) .
C7 C2 C3 118.4(5) .
C7 C2 C1 118.8(5) .
C3 C2 C1 122.8(4) .
C4 C3 C2 120.8(4) .
C4 C3 H3 119.6 .
C2 C3 H3 119.6 .
C5 C4 C3 122.1(5) .
C5 C4 H4 118.9 .
C3 C4 H4 118.9 .
C4 C5 C6 116.0(5) .
C4 C5 B1 122.8(5) .
C6 C5 B1 121.0(5) .
C7 C6 C5 122.8(5) .
C7 C6 H6 118.6 .
C5 C6 H6 118.6 .
C6 C7 C2 119.8(6) .
C6 C7 H7 120.1 .
C2 C7 H7 120.1 .
C9 C8 O1 126.7(7) .
C9 C8 C13 124.4(6) .
O1 C8 C13 108.8(6) .
C8 C9 C10 115.0(8) .
C8 C9 H9 122.5 .
C10 C9 H9 122.5 .
C11 C10 C9 119.7(8) .
C11 C10 H10 120.1 .
C9 C10 H10 120.1 .
C12 C11 C10 124.3(7) .
C12 C11 H11 117.8 .
C10 C11 H11 117.8 .
C11 C12 C13 117.4(8) .
C11 C12 H12 121.3 .
C13 C12 H12 121.3 .
O2 C13 C8 113.8(5) .
O2 C13 C12 127.1(7) .
C8 C13 C12 119.0(7) .
N1 C14 C15 123.1(5) .
N1 C14 H14 118.5 .
C15 C14 H14 118.5 .
C14 C15 C16 120.4(6) .
C14 C15 H15 119.8 .
C16 C15 H15 119.8 .
C17 C16 C15 115.7(6) .
C17 C16 C19 122.1(4) .
C15 C16 C19 122.2(5) .
C18 C17 C16 121.2(5) .
C18 C17 H17 119.4 .
C16 C17 H17 119.4 .
N1 C18 C17 122.0(5) .
N1 C18 H18 119.0 .
C17 C18 H18 119.0 .
C23 C19 C20 116.2(5) .
C23 C19 C16 121.5(5) .
C20 C19 C16 122.3(4) .
C21 C20 C19 120.4(5) .
C21 C20 H20 119.8 .
C19 C20 H20 119.8 .
N2 C21 C20 122.3(5) .
N2 C21 H21 118.8 .
C20 C21 H21 118.8 .
N2 C22 C23 122.9(5) .
N2 C22 H22 118.6 .
C23 C22 H22 118.6 .
C22 C23 C19 119.7(6) .
C22 C23 H23 120.1 .
C19 C23 H23 120.1 .
C29 C24 C25 116.2(5) .
C29 C24 C1 124.4(4) .
C25 C24 C1 119.2(5) .
C26 C25 C24 121.4(5) .
C26 C25 H25 119.3 .
C24 C25 H25 119.3 .
C25 C26 C27 121.9(5) .
C25 C26 H26 119.1 .
C27 C26 H26 119.1 .
C26 C27 C28 115.9(5) .
C26 C27 B2 118.9(5) .
C28 C27 B2 124.9(5) .
C27 C28 C29 122.5(5) .
C27 C28 H28 118.8 .
C29 C28 H28 118.8 .
C24 C29 C28 120.7(4) .
C24 C29 H29 119.6 .
C28 C29 H29 119.6 .
O3 C30 C35 110.4(5) .
O3 C30 C31 128.4(6) .
C35 C30 C31 121.2(6) .
C30 C31 C32 117.7(6) .
C30 C31 H31 121.1 .
C32 C31 H31 121.1 .
C33 C32 C31 121.0(6) .
C33 C32 H32 119.5 .
C31 C32 H32 119.5 .
C32 C33 C34 120.9(9) .
C32 C33 H33 119.5 .
C34 C33 H33 119.5 .
C35 C34 C33 117.9(7) .
C35 C34 H34 121.0 .
C33 C34 H34 121.0 .
O4 C35 C30 111.2(5) .
O4 C35 C34 127.7(5) .
C30 C35 C34 121.1(5) .
N3 C36 C37 121.6(6) .
N3 C36 H36 119.2 .
C37 C36 H36 119.2 .
C36 C37 C38 121.5(5) .
C36 C37 H37 119.2 .
C38 C37 H37 119.2 .
C37 C38 C39 115.7(6) .
C37 C38 C41 122.6(4) .
C39 C38 C41 121.7(5) .
C40 C39 C38 120.3(6) .
C40 C39 H39 119.9 .
C38 C39 H39 119.9 .
C39 C40 N3 123.7(6) .
C39 C40 H40 118.1 .
N3 C40 H40 118.1 .
C45 C41 C42 117.1(6) .
C45 C41 C38 122.0(4) .
C42 C41 C38 120.9(5) .
C43 C42 C41 120.0(6) .
C43 C42 H42 120.0 .
C41 C42 H42 120.0 .
N4 C43 C42 122.0(5) .
N4 C43 H43 119.0 .
C42 C43 H43 119.0 .
N4 C44 C45 123.0(6) .
N4 C44 H44 118.5 .
C45 C44 H44 118.5 .
C44 C45 C41 119.4(5) .
C44 C45 H45 120.3 .
C41 C45 H45 120.3 .
C47 C46 C51 117.5(5) .
C47 C46 C1 123.9(4) .
C51 C46 C1 118.6(5) .
C46 C47 C48 122.6(4) .
C46 C47 H47 118.7 .
C48 C47 H47 118.7 .
C49 C48 C47 120.9(5) .
C49 C48 H48 119.5 .
C47 C48 H48 119.5 .
C48 C49 C50 115.5(5) .
C48 C49 B3 122.7(6) .
C50 C49 B3 121.4(5) .
C51 C50 C49 124.3(6) .
C51 C50 H50 117.9 .
C49 C50 H50 117.9 .
C50 C51 C46 119.1(6) .
C50 C51 H51 120.5 .
C46 C51 H51 120.5 .
O6 C52 C53 110.4(5) .
O6 C52 C57 128.8(8) .
C53 C52 C57 120.8(8) .
O5 C53 C52 111.0(6) .
O5 C53 C54 127.8(7) .
C52 C53 C54 121.2(6) .
C53 C54 C55 114.4(11) .
C53 C54 H54 122.8 .
C55 C54 H54 122.8 .
C56 C55 C54 125.5(11) .
C56 C55 H55 117.3 .
C54 C55 H55 117.3 .
C57 C56 C55 118.7(8) .
C57 C56 H56 120.6 .
C55 C56 H56 120.6 .
C56 C57 C52 119.3(10) .
C56 C57 H57 120.4 .
C52 C57 H57 120.4 .
C63 C58 C59 115.6(5) .
C63 C58 C1 123.9(4) .
C59 C58 C1 120.2(4) .
C60 C59 C58 122.2(5) .
C60 C59 H59 118.9 .
C58 C59 H59 118.9 .
C59 C60 C61 121.0(5) .
C59 C60 H60 119.5 .
C61 C60 H60 119.5 .
C60 C61 C62 116.2(5) .
C60 C61 B4 121.4(5) .
C62 C61 B4 122.3(5) .
C61 C62 C63 122.1(5) .
C61 C62 H62 119.0 .
C63 C62 H62 119.0 .
C58 C63 C62 121.8(4) .
C58 C63 H63 119.1 .
C62 C63 H63 119.1 .
O7 C71 C70 133.9(8) .
O7 C71 C72 106.1(8) .
C70 C71 C72 120.0 .
C73 C70 C71 120.0 .
C73 C70 H70 120.0 .
C71 C70 H70 120.0 .
C70 C73 C75 120.0 .
C70 C73 H73 120.0 .
C75 C73 H73 120.0 .
C73 C75 C74 120.0 .
C73 C75 H75 120.0 .
C74 C75 H75 120.0 .
C75 C74 C72 120.0 .
C75 C74 H74 120.0 .
C72 C74 H74 120.0 .
O8 C72 C74 129.1(9) .
O8 C72 C71 110.8(9) .
C74 C72 C71 120.0 .
O2 B1 O1 108.2(5) .
O2 B1 C5 114.6(5) .
O1 B1 C5 116.4(5) .
O2 B1 N1 102.8(4) .
O1 B1 N1 104.6(4) .
C5 B1 N1 108.9(5) .
O4 B2 O3 106.6(5) .
O4 B2 C27 116.9(4) .
O3 B2 C27 116.3(4) .
O4 B2 N3 105.1(4) .
O3 B2 N3 107.1(4) .
C27 B2 N3 103.8(5) .
O5 B3 O6 106.9(5) .
O5 B3 C49 118.2(5) .
O6 B3 C49 116.6(5) .
O5 B3 N4 104.3(4) 4_755
O6 B3 N4 107.3(4) 4_755
C49 B3 N4 102.1(5) 4_755
O0AA B4 O7 117.9(9) .
O7 B4 O8 97.2(8) .
O0AA B4 C61 110.9(8) .
O7 B4 C61 114.9(5) .
O8 B4 C61 122.5(8) .
O7 B4 N2 105.1(5) 4_855
O8 B4 N2 108.8(7) 4_855
C61 B4 N2 107.0(5) 4_855
C76A C78A C79A 120.0 .
C76A C78A Cl4A 122.4(13) .
C79A C78A Cl4A 117.6(13) .
C77A C76A C78A 120.0 .
C77A C76A Cl3A 119.2(12) .
C78A C76A Cl3A 120.8(12) .
C76A C77A C81A 120.0 .
C76A C77A H77A 120.0 .
C81A C77A H77A 120.0 .
C80A C81A C77A 120.0 .
C80A C81A H81A 120.0 .
C77A C81A H81A 120.0 .
C79A C80A C81A 120.0 .
C79A C80A H80A 120.0 .
C81A C80A H80A 120.0 .
C80A C79A C78A 120.0 .
C80A C79A H79A 120.0 .
C78A C79A H79A 120.0 .
C65A C66A C68A 120.0 .
C65A C66A Cl1A 121.5(19) .
C68A C66A Cl1A 118.5(19) .
C69A C65A C66A 120.0 .
C69A C65A Cl2A 121.5(19) .
C66A C65A Cl2A 118.2(19) .
C65A C69A C67A 120.0 .
C65A C69A H69A 120.0 .
C67A C69A H69A 120.0 .
C64A C67A C69A 120.0 .
C64A C67A H67A 120.0 .
C69A C67A H67A 120.0 .
C67A C64A C68A 120.0 .
C67A C64A H64A 120.0 .
C68A C64A H64A 120.0 .
C64A C68A C66A 120.0 .
C64A C68A H68A 120.0 .
C66A C68A H68A 120.0 .
O7 C0AA C1AA 123.8(9) .
O7 C0AA C5AA 116.2(9) .
C1AA C0AA C5AA 120.0 .
C2AA C1AA C0AA 120.0 .
C2AA C1AA H1AA 120.0 .
C0AA C1AA H1AA 120.0 .
C1AA C2AA C3AA 120.0 .
C1AA C2AA H2AA 120.0 .
C3AA C2AA H2AA 120.0 .
C4AA C3AA C2AA 120.0 .
C4AA C3AA H3AA 120.0 .
C2AA C3AA H3AA 120.0 .
C3AA C4AA C5AA 120.0 .
C3AA C4AA H4AA 120.0 .
C5AA C4AA H4AA 120.0 .
O0AA C5AA C4AA 129.2(11) .
O0AA C5AA C0AA 110.7(11) .
C4AA C5AA C0AA 120.0 .
C5AA O0AA B4 99.0(11) .

loop_
_geom_bond_atom_site_label_1
_geom_bond_atom_site_label_2
_geom_bond_distance
_geom_bond_site_symmetry_2
Cl1 C66 1.737(6) .
Cl2 C65 1.725(7) .
C65 C69 1.3900 .
C65 C66 1.3900 .
C69 C67 1.3900 .
C69 H69 0.9500 .
C67 C64 1.3900 .
C67 H67 0.9500 .
C64 C68 1.3900 .
C64 H64 0.9500 .
C68 C66 1.3900 .
C68 H68 0.9500 .
Cl3 C76 1.726(9) .
Cl4 C78 1.692(9) .
C78 C76 1.3900 .
C78 C79 1.3900 .
C76 C77 1.3900 .
C77 C81 1.3900 .
C77 H77 0.9500 .
C81 C80 1.3900 .
C81 H81 0.9500 .
C80 C79 1.3900 .
C80 H80 0.9500 .
C79 H79 0.9500 .
O1 C8 1.385(7) .
O1 B1 1.480(9) .
O2 C13 1.327(9) .
O2 B1 1.466(8) .
O3 C30 1.355(8) .
O3 B2 1.474(7) .
O4 C35 1.374(6) .
O4 B2 1.456(8) .
O5 C53 1.366(7) .
O5 B3 1.447(8) .
O6 C52 1.357(9) .
O6 B3 1.467(8) .
O7 C71 1.332(8) .
O7 C0AA 1.384(9) .
O7 B4 1.461(9) .
O8 C72 1.339(14) .
O8 B4 1.519(13) .
N1 C14 1.314(8) .
N1 C18 1.348(7) .
N1 B1 1.677(9) .
N2 C22 1.322(8) .
N2 C21 1.331(7) .
N2 B4 1.694(9) 4_844
N3 C36 1.339(7) .
N3 C40 1.349(8) .
N3 B2 1.692(8) .
N4 C44 1.327(7) .
N4 C43 1.338(8) .
N4 B3 1.700(8) 4_744
C1 C46 1.536(8) .
C1 C24 1.547(8) .
C1 C58 1.548(8) .
C1 C2 1.551(7) .
C2 C7 1.394(7) .
C2 C3 1.402(7) .
C3 C4 1.389(7) .
C3 H3 0.9500 .
C4 C5 1.384(7) .
C4 H4 0.9500 .
C5 C6 1.421(9) .
C5 B1 1.585(8) .
C6 C7 1.380(9) .
C6 H6 0.9500 .
C7 H7 0.9500 .
C8 C9 1.357(11) .
C8 C13 1.401(10) .
C9 C10 1.453(11) .
C9 H9 0.9500 .
C10 C11 1.366(14) .
C10 H10 0.9500 .
C11 C12 1.352(13) .
C11 H11 0.9500 .
C12 C13 1.402(9) .
C12 H12 0.9500 .
C14 C15 1.381(10) .
C14 H14 0.9500 .
C15 C16 1.390(8) .
C15 H15 0.9500 .
C16 C17 1.375(8) .
C16 C19 1.479(7) .
C17 C18 1.374(8) .
C17 H17 0.9500 .
C18 H18 0.9500 .
C19 C23 1.391(7) .
C19 C20 1.396(8) .
C20 C21 1.379(9) .
C20 H20 0.9500 .
C21 H21 0.9500 .
C22 C23 1.387(10) .
C22 H22 0.9500 .
C23 H23 0.9500 .
C24 C29 1.353(7) .
C24 C25 1.412(8) .
C25 C26 1.368(10) .
C25 H25 0.9500 .
C26 C27 1.373(9) .
C26 H26 0.9500 .
C27 C28 1.380(7) .
C27 B2 1.586(7) .
C28 C29 1.398(7) .
C28 H28 0.9500 .
C29 H29 0.9500 .
C30 C35 1.379(8) .
C30 C31 1.379(9) .
C31 C32 1.408(12) .
C31 H31 0.9500 .
C32 C33 1.359(13) .
C32 H32 0.9500 .
C33 C34 1.405(10) .
C33 H33 0.9500 .
C34 C35 1.381(10) .
C34 H34 0.9500 .
C36 C37 1.374(9) .
C36 H36 0.9500 .
C37 C38 1.381(9) .
C37 H37 0.9500 .
C38 C39 1.401(8) .
C38 C41 1.491(7) .
C39 C40 1.343(10) .
C39 H39 0.9500 .
C40 H40 0.9500 .
C41 C45 1.389(9) .
C41 C42 1.392(7) .
C42 C43 1.375(9) .
C42 H42 0.9500 .
C43 H43 0.9500 .
C44 C45 1.376(9) .
C44 H44 0.9500 .
C45 H45 0.9500 .
C46 C47 1.385(8) .
C46 C51 1.397(7) .
C47 C48 1.399(7) .
C47 H47 0.9500 .
C48 C49 1.388(7) .
C48 H48 0.9500 .
C49 C50 1.400(11) .
C49 B3 1.604(9) .
C50 C51 1.389(10) .
C50 H50 0.9500 .
C51 H51 0.9500 .
C52 C53 1.378(10) .
C52 C57 1.397(10) .
C53 C54 1.384(11) .
C54 C55 1.389(14) .
C54 H54 0.9500 .
C55 C56 1.36(2) .
C55 H55 0.9500 .
C56 C57 1.335(17) .
C56 H56 0.9500 .
C57 H57 0.9500 .
C58 C63 1.361(7) .
C58 C59 1.416(7) .
C59 C60 1.375(9) .
C59 H59 0.9500 .
C60 C61 1.384(8) .
C60 H60 0.9500 .
C61 C62 1.387(7) .
C61 B4 1.580(8) .
C62 C63 1.388(7) .
C62 H62 0.9500 .
C63 H63 0.9500 .
C71 C70 1.3900 .
C71 C72 1.3900 .
C70 C73 1.3900 .
C70 H70 0.9500 .
C73 C75 1.3900 .
C73 H73 0.9500 .
C75 C74 1.3900 .
C75 H75 0.9500 .
C74 C72 1.3900 .
C74 H74 0.9500 .
B4 O0AA 1.442(16) .
C78A C76A 1.3900 .
C78A C79A 1.3900 .
C78A Cl4A 1.664(13) .
C76A C77A 1.3900 .
C76A Cl3A 1.653(15) .
C77A C81A 1.3900 .
C77A H77A 0.9500 .
C81A C80A 1.3900 .
C81A H81A 0.9500 .
C80A C79A 1.3900 .
C80A H80A 0.9500 .
C79A H79A 0.9500 .
Cl1A C66A 1.726(17) .
C66A C65A 1.3900 .
C66A C68A 1.3900 .
C65A C69A 1.3900 .
C65A Cl2A 1.70(2) .
C69A C67A 1.3900 .
C69A H69A 0.9500 .
C67A C64A 1.3900 .
C67A H67A 0.9500 .
C64A C68A 1.3900 .
C64A H64A 0.9500 .
C68A H68A 0.9500 .
C0AA C1AA 1.3900 .
C0AA C5AA 1.3900 .
C1AA C2AA 1.3900 .
C1AA H1AA 0.9500 .
C2AA C3AA 1.3900 .
C2AA H2AA 0.9500 .
C3AA C4AA 1.3900 .
C3AA H3AA 0.9500 .
C4AA C5AA 1.3900 .
C4AA H4AA 0.9500 .
C5AA O0AA 1.374(16) .

loop_
_geom_torsion_atom_site_label_1
_geom_torsion_atom_site_label_2
_geom_torsion_atom_site_label_3
_geom_torsion_atom_site_label_4
_geom_torsion
_geom_torsion_site_symmetry_1
_geom_torsion_site_symmetry_4
C66 C65 C69 C67 0.0 . .
Cl2 C65 C69 C67 177.8(6) . .
C65 C69 C67 C64 0.0 . .
C69 C67 C64 C68 0.0 . .
C67 C64 C68 C66 0.0 . .
C64 C68 C66 C65 0.0 . .
C64 C68 C66 Cl1 -178.6(6) . .
C69 C65 C66 C68 0.0 . .
Cl2 C65 C66 C68 -177.8(6) . .
C69 C65 C66 Cl1 178.5(6) . .
Cl2 C65 C66 Cl1 0.8(6) . .
C79 C78 C76 C77 0.0 . .
Cl4 C78 C76 C77 179.5(10) . .
C79 C78 C76 Cl3 178.9(10) . .
Cl4 C78 C76 Cl3 -1.7(9) . .
C78 C76 C77 C81 0.0 . .
Cl3 C76 C77 C81 -178.9(10) . .
C76 C77 C81 C80 0.0 . .
C77 C81 C80 C79 0.0 . .
C81 C80 C79 C78 0.0 . .
C76 C78 C79 C80 0.0 . .
Cl4 C78 C79 C80 -179.5(9) . .
C46 C1 C2 C7 98.7(7) . .
C24 C1 C2 C7 -25.0(8) . .
C58 C1 C2 C7 -141.1(6) . .
C46 C1 C2 C3 -80.2(6) . .
C24 C1 C2 C3 156.0(5) . .
C58 C1 C2 C3 39.9(8) . .
C7 C2 C3 C4 1.8(9) . .
C1 C2 C3 C4 -179.2(5) . .
C2 C3 C4 C5 -0.8(8) . .
C3 C4 C5 C6 0.6(8) . .
C3 C4 C5 B1 176.4(5) . .
C4 C5 C6 C7 -1.7(12) . .
B1 C5 C6 C7 -177.5(8) . .
C5 C6 C7 C2 2.8(14) . .
C3 C2 C7 C6 -2.8(12) . .
C1 C2 C7 C6 178.2(7) . .
B1 O1 C8 C9 171.3(7) . .
B1 O1 C8 C13 -10.5(6) . .
O1 C8 C9 C10 -179.7(6) . .
C13 C8 C9 C10 2.5(10) . .
C8 C9 C10 C11 -0.9(10) . .
C9 C10 C11 C12 -0.2(12) . .
C10 C11 C12 C13 -0.3(11) . .
B1 O2 C13 C8 7.7(7) . .
B1 O2 C13 C12 -168.8(6) . .
C9 C8 C13 O2 -179.9(6) . .
O1 C8 C13 O2 1.9(7) . .
C9 C8 C13 C12 -3.1(9) . .
O1 C8 C13 C12 178.8(5) . .
C11 C12 C13 O2 178.1(6) . .
C11 C12 C13 C8 1.8(9) . .
C18 N1 C14 C15 0.8(11) . .
B1 N1 C14 C15 -179.3(7) . .
N1 C14 C15 C16 -0.9(13) . .
C14 C15 C16 C17 -0.7(10) . .
C14 C15 C16 C19 178.1(7) . .
C15 C16 C17 C18 2.4(9) . .
C19 C16 C17 C18 -176.4(5) . .
C14 N1 C18 C17 0.9(9) . .
B1 N1 C18 C17 -178.9(5) . .
C16 C17 C18 N1 -2.7(9) . .
C17 C16 C19 C23 -4.1(7) . .
C15 C16 C19 C23 177.2(7) . .
C17 C16 C19 C20 176.2(6) . .
C15 C16 C19 C20 -2.5(8) . .
C23 C19 C20 C21 -0.2(8) . .
C16 C19 C20 C21 179.6(5) . .
C22 N2 C21 C20 -1.1(8) . .
B4 N2 C21 C20 175.8(5) 4_844 .
C19 C20 C21 N2 2.3(8) . .
C21 N2 C22 C23 -2.3(10) . .
B4 N2 C22 C23 -179.3(7) 4_844 .
N2 C22 C23 C19 4.4(12) . .
C20 C19 C23 C22 -3.0(9) . .
C16 C19 C23 C22 177.3(6) . .
C46 C1 C24 C29 17.7(8) . .
C58 C1 C24 C29 -103.0(6) . .
C2 C1 C24 C29 134.6(5) . .
C46 C1 C24 C25 -167.3(6) . .
C58 C1 C24 C25 72.0(7) . .
C2 C1 C24 C25 -50.5(7) . .
C29 C24 C25 C26 -13.1(12) . .
C1 C24 C25 C26 171.5(8) . .
C24 C25 C26 C27 5.4(15) . .
C25 C26 C27 C28 4.8(13) . .
C25 C26 C27 B2 -169.0(8) . .
C26 C27 C28 C29 -7.4(9) . .
B2 C27 C28 C29 166.0(5) . .
C25 C24 C29 C28 10.5(8) . .
C1 C24 C29 C28 -174.4(5) . .
C27 C28 C29 C24 -0.4(7) . .
B2 O3 C30 C35 7.5(6) . .
B2 O3 C30 C31 -173.6(5) . .
O3 C30 C31 C32 178.7(6) . .
C35 C30 C31 C32 -2.5(9) . .
C30 C31 C32 C33 -0.2(11) . .
C31 C32 C33 C34 2.6(15) . .
C32 C33 C34 C35 -2.4(15) . .
B2 O4 C35 C30 -9.7(6) . .
B2 O4 C35 C34 170.0(7) . .
O3 C30 C35 O4 1.4(6) . .
C31 C30 C35 O4 -177.6(5) . .
O3 C30 C35 C34 -178.3(6) . .
C31 C30 C35 C34 2.7(9) . .
C33 C34 C35 O4 -179.9(8) . .
C33 C34 C35 C30 -0.3(12) . .
C40 N3 C36 C37 0.4(9) . .
B2 N3 C36 C37 -178.8(5) . .
N3 C36 C37 C38 0.3(10) . .
C36 C37 C38 C39 -1.3(9) . .
C36 C37 C38 C41 179.5(5) . .
C37 C38 C39 C40 1.5(11) . .
C41 C38 C39 C40 -179.2(7) . .
C38 C39 C40 N3 -0.9(13) . .
C36 N3 C40 C39 -0.1(11) . .
B2 N3 C40 C39 179.2(7) . .
C37 C38 C41 C45 -174.2(6) . .
C39 C38 C41 C45 6.6(8) . .
C37 C38 C41 C42 6.6(8) . .
C39 C38 C41 C42 -172.6(7) . .
C45 C41 C42 C43 1.6(9) . .
C38 C41 C42 C43 -179.1(6) . .
C44 N4 C43 C42 -1.7(9) . .
B3 N4 C43 C42 177.2(6) 4_744 .
C41 C42 C43 N4 0.7(10) . .
C43 N4 C44 C45 0.3(8) . .
B3 N4 C44 C45 -178.5(5) 4_744 .
N4 C44 C45 C41 2.0(9) . .
C42 C41 C45 C44 -2.9(8) . .
C38 C41 C45 C44 177.8(5) . .
C24 C1 C46 C47 34.3(8) . .
C58 C1 C46 C47 151.3(5) . .
C2 C1 C46 C47 -85.9(5) . .
C24 C1 C46 C51 -143.4(6) . .
C58 C1 C46 C51 -26.3(8) . .
C2 C1 C46 C51 96.5(7) . .
C51 C46 C47 C48 2.8(8) . .
C1 C46 C47 C48 -174.9(5) . .
C46 C47 C48 C49 -1.6(7) . .
C47 C48 C49 C50 -1.8(9) . .
C47 C48 C49 B3 171.8(5) . .
C48 C49 C50 C51 4.0(13) . .
B3 C49 C50 C51 -169.7(9) . .
C49 C50 C51 C46 -2.9(15) . .
C47 C46 C51 C50 -0.6(12) . .
C1 C46 C51 C50 177.2(8) . .
B3 O6 C52 C53 6.2(6) . .
B3 O6 C52 C57 -174.9(6) . .
B3 O5 C53 C52 -11.2(6) . .
B3 O5 C53 C54 167.5(7) . .
O6 C52 C53 O5 3.2(7) . .
C57 C52 C53 O5 -175.8(5) . .
O6 C52 C53 C54 -175.6(7) . .
C57 C52 C53 C54 5.4(10) . .
O5 C53 C54 C55 176.5(8) . .
C52 C53 C54 C55 -4.9(12) . .
C53 C54 C55 C56 2.2(18) . .
C54 C55 C56 C57 0.1(19) . .
C55 C56 C57 C52 0.1(14) . .
O6 C52 C57 C56 178.4(7) . .
C53 C52 C57 C56 -2.8(10) . .
C46 C1 C58 C63 138.5(5) . .
C24 C1 C58 C63 -97.5(6) . .
C2 C1 C58 C63 22.0(9) . .
C46 C1 C58 C59 -48.6(8) . .
C24 C1 C58 C59 75.3(7) . .
C2 C1 C58 C59 -165.1(6) . .
C63 C58 C59 C60 -8.2(11) . .
C1 C58 C59 C60 178.4(7) . .
C58 C59 C60 C61 0.3(13) . .
C59 C60 C61 C62 8.3(11) . .
C59 C60 C61 B4 -172.2(7) . .
C60 C61 C62 C63 -9.1(9) . .
B4 C61 C62 C63 171.4(6) . .
C59 C58 C63 C62 7.4(8) . .
C1 C58 C63 C62 -179.4(5) . .
C61 C62 C63 C58 1.1(8) . .
B4 O7 C71 C70 168.7(9) . .
B4 O7 C71 C72 -13.3(9) . .
O7 C71 C70 C73 177.8(15) . .
C72 C71 C70 C73 0.0 . .
C71 C70 C73 C75 0.0 . .
C70 C73 C75 C74 0.0 . .
C73 C75 C74 C72 0.0 . .
B4 O8 C72 C74 -169.2(9) . .
B4 O8 C72 C71 13.4(12) . .
C75 C74 C72 O8 -177.2(15) . .
C75 C74 C72 C71 0.0 . .
O7 C71 C72 O8 -0.7(10) . .
C70 C71 C72 O8 177.6(12) . .
O7 C71 C72 C74 -178.3(11) . .
C70 C71 C72 C74 0.0 . .
C13 O2 B1 O1 -14.1(6) . .
C13 O2 B1 C5 -145.8(6) . .
C13 O2 B1 N1 96.2(5) . .
C8 O1 B1 O2 15.2(6) . .
C8 O1 B1 C5 145.9(5) . .
C8 O1 B1 N1 -93.9(5) . .
C4 C5 B1 O2 129.7(6) . .
C6 C5 B1 O2 -54.8(9) . .
C4 C5 B1 O1 2.0(9) . .
C6 C5 B1 O1 177.6(6) . .
C4 C5 B1 N1 -115.8(6) . .
C6 C5 B1 N1 59.7(8) . .
C14 N1 B1 O2 167.3(6) . .
C18 N1 B1 O2 -12.8(7) . .
C14 N1 B1 O1 -79.7(7) . .
C18 N1 B1 O1 100.2(5) . .
C14 N1 B1 C5 45.4(8) . .
C18 N1 B1 C5 -134.8(5) . .
C35 O4 B2 O3 13.8(5) . .
C35 O4 B2 C27 145.8(5) . .
C35 O4 B2 N3 -99.7(4) . .
C30 O3 B2 O4 -13.2(5) . .
C30 O3 B2 C27 -145.6(5) . .
C30 O3 B2 N3 98.9(5) . .
C26 C27 B2 O4 -179.9(7) . .
C28 C27 B2 O4 6.9(8) . .
C26 C27 B2 O3 -52.4(9) . .
C28 C27 B2 O3 134.3(6) . .
C26 C27 B2 N3 64.9(8) . .
C28 C27 B2 N3 -108.4(6) . .
C36 N3 B2 O4 106.4(5) . .
C40 N3 B2 O4 -72.8(6) . .
C36 N3 B2 O3 -6.7(7) . .
C40 N3 B2 O3 174.1(6) . .
C36 N3 B2 C27 -130.3(5) . .
C40 N3 B2 C27 50.5(7) . .
C53 O5 B3 O6 14.6(6) . .
C53 O5 B3 C49 148.7(5) . .
C53 O5 B3 N4 -98.9(5) . 4_755
C52 O6 B3 O5 -12.9(6) . .
C52 O6 B3 C49 -147.8(5) . .
C52 O6 B3 N4 98.6(5) . 4_755
C48 C49 B3 O5 -11.0(8) . .
C50 C49 B3 O5 162.3(7) . .
C48 C49 B3 O6 118.8(6) . .
C50 C49 B3 O6 -67.9(9) . .
C48 C49 B3 N4 -124.6(6) . 4_755
C50 C49 B3 N4 48.6(8) . 4_755
C0AA O7 B4 O0AA 9.6(12) . .
C71 O7 B4 O8 19.7(10) . .
C71 O7 B4 C61 150.6(9) . .
C0AA O7 B4 C61 143.2(9) . .
C71 O7 B4 N2 -92.1(8) . 4_855
C0AA O7 B4 N2 -99.5(8) . 4_855
C72 O8 B4 O7 -19.0(11) . .
C72 O8 B4 C61 -144.7(10) . .
C72 O8 B4 N2 89.6(11) . 4_855
C60 C61 B4 O0AA -31.7(12) . .
C62 C61 B4 O0AA 147.8(10) . .
C60 C61 B4 O7 -168.5(6) . .
C62 C61 B4 O7 11.0(9) . .
C60 C61 B4 O8 -51.2(12) . .
C62 C61 B4 O8 128.3(9) . .
C60 C61 B4 N2 75.3(8) . 4_855
C62 C61 B4 N2 -105.2(7) . 4_855
C79A C78A C76A C77A 0.0 . .
Cl4A C78A C76A C77A -178.4(12) . .
C79A C78A C76A Cl3A 178.8(13) . .
Cl4A C78A C76A Cl3A 0.4(13) . .
C78A C76A C77A C81A 0.0 . .
Cl3A C76A C77A C81A -178.8(13) . .
C76A C77A C81A C80A 0.0 . .
C77A C81A C80A C79A 0.0 . .
C81A C80A C79A C78A 0.0 . .
C76A C78A C79A C80A 0.0 . .
Cl4A C78A C79A C80A 178.5(11) . .
C68A C66A C65A C69A 0.0 . .
Cl1A C66A C65A C69A 178.5(18) . .
C68A C66A C65A Cl2A -173.7(18) . .
Cl1A C66A C65A Cl2A 4.8(19) . .
C66A C65A C69A C67A 0.0 . .
Cl2A C65A C69A C67A 173.4(18) . .
C65A C69A C67A C64A 0.0 . .
C69A C67A C64A C68A 0.0 . .
C67A C64A C68A C66A 0.0 . .
C65A C66A C68A C64A 0.0 . .
Cl1A C66A C68A C64A -178.5(18) . .
B4 O7 C0AA C1AA 172.5(10) . .
B4 O7 C0AA C5AA -4.8(9) . .
O7 C0AA C1AA C2AA -177.1(15) . .
C5AA C0AA C1AA C2AA 0.0 . .
C0AA C1AA C2AA C3AA 0.0 . .
C1AA C2AA C3AA C4AA 0.0 . .
C2AA C3AA C4AA C5AA 0.0 . .
C3AA C4AA C5AA O0AA 178.1(18) . .
C3AA C4AA C5AA C0AA 0.0 . .
O7 C0AA C5AA O0AA -1.1(12) . .
C1AA C0AA C5AA O0AA -178.4(15) . .
O7 C0AA C5AA C4AA 177.4(14) . .
C1AA C0AA C5AA C4AA 0.0 . .
C4AA C5AA O0AA B4 -171.8(11) . .
C0AA C5AA O0AA B4 6.4(13) . .
O7 B4 O0AA C5AA -10.5(15) . .
C61 B4 O0AA C5AA -145.8(11) . .
N2 B4 O0AA C5AA 102.0(12) 4_855 .
